data_2215174
loop_
_publ_author_name
'Jin-Sheng Xu'
'Chun-Hua Zhang'
'Dai-Zhi Kuang'
'Yong-Lan Feng'
'Yun-Lin Peng'

_publ_section_title
{[(5-Bromo-2-oxidophenyl)methyleneamino]methanesulfonato-\k^3^<i>O</i>,<i>N</i>,<i>O</i>'}(methanol-\k<i>O</i>)(1,10-phenanthroline-\k^2^<i>N</i>,<i>N</i>')cadmium(II)
_journal_coeditor_code HY2072
_journal_issue 9
_journal_name_full 'Acta Crystallographica Section E'
_journal_page_first m2250
_journal_page_last m2250
_journal_paper_doi 10.1107/S1600536807036811
_journal_volume 63
_journal_year 2007
_chemical_formula_iupac '[Cd (C8 H6 Br N O4 S) (C12 H8 N2) (C H4 O)]'
_chemical_formula_moiety 'C21 H18 Br Cd N3 O5 S'
_chemical_formula_sum 'C21 H18 Br Cd N3 O5 S'
_chemical_formula_weight 616.76
_chemical_name_systematic
;
{[(5-Bromo-2-oxidophenyl)methyleneamino]methanesulfonato-
\k^3^O,N,O'}(methanol-\kO)(1,10-phenanthroline-\k^2^N,N')cadmium(II)
;
_space_group_IT_number 14
_symmetry_cell_setting monoclinic
_symmetry_space_group_name_Hall '-P 2ybc'
_symmetry_space_group_name_H-M 'P 1 21/c 1'
_atom_sites_solution_hydrogens geom
_atom_sites_solution_primary direct
_atom_sites_solution_secondary difmap
_audit_creation_method SHELXL-97
_cell_angle_alpha 90.00
_cell_angle_beta 97.791(2)
_cell_angle_gamma 90.00
_cell_formula_units_Z 4
_cell_length_a 18.712(3)
_cell_length_b 13.8010(10)
_cell_length_c 8.3681(12)
_cell_measurement_reflns_used 3340
_cell_measurement_temperature 294(2)
_cell_measurement_theta_max 25.91
_cell_measurement_theta_min 2.20
_cell_volume 2141.1(5)
_computing_cell_refinement 'SAINT (Bruker, 2001)'
_computing_data_collection 'SMART (Bruker, 2001)'
_computing_data_reduction SAINT
_computing_molecular_graphics 'SHELXTL (Bruker, 2001)'
_computing_publication_material SHELXTL
_computing_structure_refinement 'SHELXL97 (Sheldrick, 1997)'
_computing_structure_solution 'SHELXS97 (Sheldrick, 1997)'
_diffrn_ambient_temperature 294(2)
_diffrn_measured_fraction_theta_full 0.989
_diffrn_measured_fraction_theta_max 0.989
_diffrn_measurement_device_type 'Bruker SMART 1000 CCD area-detector'
_diffrn_measurement_method '\f and \w'
_diffrn_radiation_monochromator graphite
_diffrn_radiation_source 'fine-focus sealed tube'
_diffrn_radiation_type MoK\a
_diffrn_radiation_wavelength 0.71073
_diffrn_reflns_av_R_equivalents 0.0612
_diffrn_reflns_av_sigmaI/netI 0.0645
_diffrn_reflns_limit_h_max 23
_diffrn_reflns_limit_h_min -21
_diffrn_reflns_limit_k_max 17
_diffrn_reflns_limit_k_min -14
_diffrn_reflns_limit_l_max 10
_diffrn_reflns_limit_l_min -10
_diffrn_reflns_number 11883
_diffrn_reflns_theta_full 26.38
_diffrn_reflns_theta_max 26.38
_diffrn_reflns_theta_min 1.84
_exptl_absorpt_coefficient_mu 3.024
_exptl_absorpt_correction_T_max 0.585
_exptl_absorpt_correction_T_min 0.485
_exptl_absorpt_correction_type multi-scan
_exptl_absorpt_process_details '(SADABS; Sheldrick, 1996)'
_exptl_crystal_colour yellow
_exptl_crystal_density_diffrn 1.913
_exptl_crystal_density_method 'not measured'
_exptl_crystal_description block
_exptl_crystal_F_000 1216
_exptl_crystal_size_max 0.24
_exptl_crystal_size_mid 0.20
_exptl_crystal_size_min 0.18
_refine_diff_density_max 0.594
_refine_diff_density_min -0.565
_refine_ls_extinction_method none
_refine_ls_goodness_of_fit_ref 1.028
_refine_ls_hydrogen_treatment constr
_refine_ls_matrix_type full
_refine_ls_number_parameters 290
_refine_ls_number_reflns 4382
_refine_ls_number_restraints 0
_refine_ls_restrained_S_all 1.028
_refine_ls_R_factor_all 0.0823
_refine_ls_R_factor_gt 0.0402
_refine_ls_shift/su_max 0.000
_refine_ls_shift/su_mean 0.000
_refine_ls_structure_factor_coef Fsqd
_refine_ls_weighting_details 'calc w=1/[\s^2^(Fo^2^)+(0.0445P)^2^+0.319P] where P=(Fo^2^+2Fc^2^)/3'
_refine_ls_weighting_scheme calc
_refine_ls_wR_factor_gt 0.0885
_refine_ls_wR_factor_ref 0.1060
_reflns_number_gt 2754
_reflns_number_total 4382
_reflns_threshold_expression I>2\s(I)
_cod_data_source_file hy2072.cif
_cod_data_source_block I
_cod_depositor_comments
;
The following automatic conversions were performed:
'_symmetry_cell_setting' value 'Monoclinic' changed to 'monoclinic'
according to '/home/saulius/struct/CIF-dictionaries/cif_core.dic'
dictionary named 'cif_core.dic' version 2.4.1 from 2010-06-29.

Automatic conversion script
Id: cif_fix_enum 1527 2010-12-29 10:47:43Z saulius 

The following automatic conversions were performed:

'_symmetry_cell_setting' value 'Monoclinic' changed to 'monoclinic'
according to /home/saulius/struct/CIF-dictionaries/cif_core.dic
dictionary named 'cif_core.dic' version 2.4.1 from 2010-06-29.

Automatic conversion script
Id: cif_fix_values 1715 2011-07-08 13:25:40Z adriana 
;
_cod_original_sg_symbol_H-M 'P 21/c'
_cod_database_code 2215174
_cod_database_fobs_code 2215174

loop_
_symmetry_equiv_pos_as_xyz
'x, y, z'
'-x, y+1/2, -z+1/2'
'-x, -y, -z'
'x, -y-1/2, z-1/2'

loop_
_atom_site_type_symbol
_atom_site_label
_atom_site_fract_x
_atom_site_fract_y
_atom_site_fract_z
_atom_site_U_iso_or_equiv
_atom_site_adp_type
_atom_site_calc_flag
_atom_site_refinement_flags
_atom_site_occupancy
Cd Cd1 0.26012(2) -0.00001(3) 1.04615(6) 0.03781(15) Uani d . 1
Br Br1 -0.04473(3) 0.29929(4) 0.64972(7) 0.0725(2) Uani d . 1
S S1 0.33001(5) 0.11933(7) 1.35725(12) 0.0389(3) Uani d . 1
O O1 0.18426(15) 0.00142(18) 0.8572(3) 0.0473(7) Uani d . 1
O O2 0.34653(14) 0.02965(19) 1.2771(3) 0.0441(7) Uani d . 1
O O3 0.26898(15) 0.1068(2) 1.4462(3) 0.0499(7) Uani d . 1
O O4 0.39171(15) 0.1656(2) 1.4478(4) 0.0572(8) Uani d . 1
N N1 0.25062(15) 0.1493(2) 1.0740(4) 0.0331(7) Uani d . 1
N N2 0.35398(17) -0.0178(2) 0.9297(4) 0.0373(8) Uani d . 1
N N3 0.27402(16) -0.1520(2) 1.0582(4) 0.0344(7) Uani d . 1
C C1 0.1391(2) 0.0703(3) 0.8111(5) 0.0371(9) Uani d . 1
C C2 0.0840(2) 0.0536(3) 0.6811(5) 0.0465(11) Uani d . 1
H H2 0.0835 -0.0050 0.6263 0.056 Uiso calc R 1
C C3 0.0315(2) 0.1199(3) 0.6328(5) 0.0511(12) Uani d . 1
H H3 -0.0044 0.1054 0.5482 0.061 Uiso calc R 1
C C4 0.0316(2) 0.2091(3) 0.7097(5) 0.0451(11) Uani d . 1
C C5 0.0855(2) 0.2317(3) 0.8304(5) 0.0387(9) Uani d . 1
H H5 0.0863 0.2924 0.8789 0.046 Uiso calc R 1
C C6 0.14027(19) 0.1634(3) 0.8828(4) 0.0315(8) Uani d . 1
C C7 0.19513(19) 0.1974(3) 1.0094(4) 0.0314(8) Uani d . 1
H H7 0.1898 0.2599 1.0476 0.038 Uiso calc R 1
C C8 0.3014(2) 0.1992(3) 1.1928(5) 0.0398(10) Uani d . 1
H H8A 0.2786 0.2560 1.2319 0.048 Uiso calc R 1
H H8B 0.3428 0.2204 1.1437 0.048 Uiso calc R 1
C C9 0.3917(2) 0.0482(3) 0.8632(5) 0.0504(11) Uani d . 1
H H9 0.3771 0.1126 0.8647 0.060 Uiso calc R 1
C C10 0.4520(2) 0.0258(3) 0.7915(6) 0.0591(13) Uani d . 1
H H10 0.4764 0.0744 0.7441 0.071 Uiso calc R 1
C C11 0.4754(2) -0.0664(3) 0.7904(5) 0.0532(12) Uani d . 1
H H11 0.5165 -0.0816 0.7440 0.064 Uiso calc R 1
C C12 0.4372(2) -0.1397(3) 0.8599(5) 0.0401(10) Uani d . 1
C C13 0.4551(2) -0.2402(3) 0.8598(5) 0.0541(12) Uani d . 1
H H13 0.4968 -0.2593 0.8194 0.065 Uiso calc R 1
C C14 0.4137(2) -0.3080(3) 0.9160(6) 0.0533(12) Uani d . 1
H H14 0.4266 -0.3729 0.9116 0.064 Uiso calc R 1
C C15 0.3498(2) -0.2816(3) 0.9831(5) 0.0393(10) Uani d . 1
C C16 0.3033(3) -0.3490(3) 1.0419(5) 0.0493(11) Uani d . 1
H H16 0.3126 -0.4150 1.0363 0.059 Uiso calc R 1
C C17 0.2447(2) -0.3174(3) 1.1070(5) 0.0502(11) Uani d . 1
H H17 0.2138 -0.3612 1.1470 0.060 Uiso calc R 1
C C18 0.2319(2) -0.2181(3) 1.1125(5) 0.0431(10) Uani d . 1
H H18 0.1917 -0.1970 1.1566 0.052 Uiso calc R 1
C C19 0.33226(19) -0.1828(3) 0.9920(4) 0.0323(9) Uani d . 1
C C20 0.37606(18) -0.1110(3) 0.9276(4) 0.0317(9) Uani d . 1
O O5 0.18771(15) -0.0173(2) 1.2362(4) 0.0511(8) Uani d . 1
H H5A 0.2086 -0.0352 1.3391 0.061 Uiso calc R 1
C C21 0.1118(3) -0.0026(4) 1.2097(7) 0.0739(16) Uani d . 1
H H21A 0.1014 0.0585 1.1569 0.111 Uiso calc R 1
H H21B 0.0933 -0.0027 1.3112 0.111 Uiso calc R 1
H H21C 0.0895 -0.0538 1.1429 0.111 Uiso calc R 1

loop_
_atom_site_aniso_label
_atom_site_aniso_U_11
_atom_site_aniso_U_22
_atom_site_aniso_U_33
_atom_site_aniso_U_12
_atom_site_aniso_U_13
_atom_site_aniso_U_23
Cd1 0.0392(3) 0.0302(3) 0.0458(3) 0.0055(2) 0.0122(2) -0.0006(2)
Br1 0.0512(3) 0.0899(4) 0.0723(4) 0.0222(3) -0.0059(2) 0.0143(3)
S1 0.0378(5) 0.0417(6) 0.0371(6) 0.0036(5) 0.0047(4) -0.0008(5)
O1 0.0520(17) 0.0361(16) 0.0517(18) 0.0076(14) -0.0011(14) -0.0076(14)
O2 0.0494(16) 0.0403(16) 0.0433(16) 0.0087(13) 0.0092(13) 0.0024(13)
O3 0.0525(17) 0.0535(18) 0.0477(17) 0.0026(14) 0.0211(14) -0.0016(15)
O4 0.0467(17) 0.069(2) 0.0511(18) -0.0030(15) -0.0094(14) -0.0088(16)
N1 0.0333(17) 0.0318(17) 0.0342(18) -0.0026(14) 0.0045(14) -0.0027(14)
N2 0.0396(18) 0.033(2) 0.0407(19) 0.0013(15) 0.0113(15) 0.0006(15)
N3 0.0377(18) 0.0308(18) 0.0347(18) 0.0003(14) 0.0052(14) 0.0009(15)
C1 0.042(2) 0.036(2) 0.034(2) -0.0053(19) 0.0087(18) 0.0001(18)
C2 0.060(3) 0.039(3) 0.039(2) -0.012(2) 0.001(2) -0.005(2)
C3 0.045(3) 0.062(3) 0.042(3) -0.018(2) -0.010(2) 0.008(2)
C4 0.035(2) 0.060(3) 0.040(2) 0.002(2) 0.0036(18) 0.010(2)
C5 0.040(2) 0.039(2) 0.039(2) 0.0059(19) 0.0098(18) -0.0005(19)
C6 0.0295(19) 0.035(2) 0.031(2) -0.0006(17) 0.0071(16) 0.0006(17)
C7 0.034(2) 0.028(2) 0.034(2) -0.0003(17) 0.0099(16) 0.0005(17)
C8 0.036(2) 0.037(2) 0.045(2) -0.0044(18) 0.0017(18) -0.0007(19)
C9 0.056(3) 0.037(2) 0.062(3) 0.000(2) 0.021(2) 0.003(2)
C10 0.058(3) 0.052(3) 0.073(3) -0.007(2) 0.030(3) 0.011(3)
C11 0.040(2) 0.064(3) 0.060(3) 0.002(2) 0.021(2) -0.007(2)
C12 0.035(2) 0.042(2) 0.043(2) 0.0046(19) 0.0033(18) -0.007(2)
C13 0.045(3) 0.059(3) 0.061(3) 0.016(2) 0.013(2) -0.006(3)
C14 0.059(3) 0.038(3) 0.062(3) 0.019(2) 0.006(2) -0.009(2)
C15 0.048(2) 0.031(2) 0.036(2) 0.0024(19) -0.0040(19) -0.0019(18)
C16 0.067(3) 0.032(2) 0.046(3) 0.001(2) -0.006(2) -0.002(2)
C17 0.061(3) 0.039(3) 0.049(3) -0.013(2) 0.003(2) 0.003(2)
C18 0.042(2) 0.044(3) 0.044(2) -0.0046(19) 0.0075(19) -0.001(2)
C19 0.031(2) 0.032(2) 0.033(2) 0.0038(17) -0.0017(16) -0.0037(18)
C20 0.033(2) 0.032(2) 0.030(2) 0.0031(17) 0.0009(16) -0.0044(17)
O5 0.0486(17) 0.0553(19) 0.0529(18) 0.0001(14) 0.0192(14) 0.0029(15)
C21 0.054(3) 0.098(4) 0.077(4) -0.009(3) 0.034(3) -0.012(3)

loop_
_atom_type_symbol
_atom_type_description
_atom_type_scat_dispersion_real
_atom_type_scat_dispersion_imag
_atom_type_scat_source
C C 0.0033 0.0016 'International Tables Vol C Tables 4.2.6.8 and 6.1.1.4'
H H 0.0000 0.0000 'International Tables Vol C Tables 4.2.6.8 and 6.1.1.4'
N N 0.0061 0.0033 'International Tables Vol C Tables 4.2.6.8 and 6.1.1.4'
O O 0.0106 0.0060 'International Tables Vol C Tables 4.2.6.8 and 6.1.1.4'
S S 0.1246 0.1234 'International Tables Vol C Tables 4.2.6.8 and 6.1.1.4'
Br Br -0.2901 2.4595 'International Tables Vol C Tables 4.2.6.8 and 6.1.1.4'
Cd Cd -0.8075 1.2024 'International Tables Vol C Tables 4.2.6.8 and 6.1.1.4'

loop_
_geom_angle_atom_site_label_1
_geom_angle_atom_site_label_2
_geom_angle_atom_site_label_3
_geom_angle
_geom_angle_publ_flag
O1 Cd1 N1 90.95(11) y
O1 Cd1 N3 96.80(11) y
N1 Cd1 N3 170.89(11) y
O1 Cd1 N2 100.49(12) y
N1 Cd1 N2 104.63(12) y
N3 Cd1 N2 78.72(12) y
O1 Cd1 O5 97.54(12) y
N1 Cd1 O5 87.53(11) y
N3 Cd1 O5 86.72(11) y
N2 Cd1 O5 157.97(11) y
O1 Cd1 O2 169.29(10) y
N1 Cd1 O2 78.36(10) y
N3 Cd1 O2 93.80(10) y
N2 Cd1 O2 83.10(11) y
O5 Cd1 O2 81.46(10) y
O4 S1 O3 114.30(18) ?
O4 S1 O2 114.37(17) ?
O3 S1 O2 111.35(16) ?
O4 S1 C8 105.46(18) ?
O3 S1 C8 107.03(18) ?
O2 S1 C8 103.24(17) ?
C1 O1 Cd1 127.9(2) ?
S1 O2 Cd1 110.84(14) ?
C7 N1 C8 117.2(3) ?
C7 N1 Cd1 122.6(2) ?
C8 N1 Cd1 119.2(2) ?
C9 N2 C20 118.0(3) ?
C9 N2 Cd1 129.3(3) ?
C20 N2 Cd1 112.8(2) ?
C18 N3 C19 118.2(3) ?
C18 N3 Cd1 128.6(3) ?
C19 N3 Cd1 113.1(2) ?
O1 C1 C2 119.3(4) ?
O1 C1 C6 124.5(3) ?
C2 C1 C6 116.2(4) ?
C3 C2 C1 122.7(4) ?
C3 C2 H2 118.6 ?
C1 C2 H2 118.6 ?
C2 C3 C4 120.2(4) ?
C2 C3 H3 119.9 ?
C4 C3 H3 119.9 ?
C5 C4 C3 120.0(4) ?
C5 C4 Br1 119.8(3) ?
C3 C4 Br1 120.1(3) ?
C4 C5 C6 120.6(4) ?
C4 C5 H5 119.7 ?
C6 C5 H5 119.7 ?
C1 C6 C5 120.1(3) ?
C1 C6 C7 124.9(3) ?
C5 C6 C7 115.0(3) ?
N1 C7 C6 126.2(3) ?
N1 C7 H7 116.9 ?
C6 C7 H7 116.9 ?
N1 C8 S1 109.5(2) ?
N1 C8 H8A 109.8 ?
S1 C8 H8A 109.8 ?
N1 C8 H8B 109.8 ?
S1 C8 H8B 109.8 ?
H8A C8 H8B 108.2 ?
N2 C9 C10 122.9(4) ?
N2 C9 H9 118.6 ?
C10 C9 H9 118.6 ?
C11 C10 C9 120.0(4) ?
C11 C10 H10 120.0 ?
C9 C10 H10 120.0 ?
C10 C11 C12 119.5(4) ?
C10 C11 H11 120.3 ?
C12 C11 H11 120.3 ?
C20 C12 C11 116.8(4) ?
C20 C12 C13 118.7(4) ?
C11 C12 C13 124.4(4) ?
C14 C13 C12 122.1(4) ?
C14 C13 H13 118.9 ?
C12 C13 H13 118.9 ?
C13 C14 C15 120.8(4) ?
C13 C14 H14 119.6 ?
C15 C14 H14 119.6 ?
C19 C15 C16 117.6(4) ?
C19 C15 C14 118.6(4) ?
C16 C15 C14 123.8(4) ?
C17 C16 C15 119.9(4) ?
C17 C16 H16 120.1 ?
C15 C16 H16 120.1 ?
C16 C17 C18 118.6(4) ?
C16 C17 H17 120.7 ?
C18 C17 H17 120.7 ?
N3 C18 C17 123.6(4) ?
N3 C18 H18 118.2 ?
C17 C18 H18 118.2 ?
N3 C19 C15 122.1(4) ?
N3 C19 C20 117.9(3) ?
C15 C19 C20 120.0(3) ?
N2 C20 C12 122.9(4) ?
N2 C20 C19 117.4(3) ?
C12 C20 C19 119.7(3) ?
C21 O5 Cd1 124.2(3) ?
C21 O5 H5A 117.9 ?
Cd1 O5 H5A 117.9 ?
O5 C21 H21A 109.5 ?
O5 C21 H21B 109.5 ?
H21A C21 H21B 109.5 ?
O5 C21 H21C 109.5 ?
H21A C21 H21C 109.5 ?
H21B C21 H21C 109.5 ?

loop_
_geom_bond_atom_site_label_1
_geom_bond_atom_site_label_2
_geom_bond_distance
_geom_bond_publ_flag
Cd1 O1 1.977(3) y
Cd1 N1 2.084(3) y
Cd1 N3 2.115(3) y
Cd1 N2 2.135(3) y
Cd1 O5 2.237(3) y
Cd1 O2 2.381(3) y
Br1 C4 1.910(4) ?
S1 O4 1.441(3) ?
S1 O3 1.455(3) ?
S1 O2 1.461(3) ?
S1 C8 1.788(4) ?
O1 C1 1.296(4) ?
N1 C7 1.288(4) ?
N1 C8 1.453(4) ?
N2 C9 1.321(5) ?
N2 C20 1.352(4) ?
N3 C18 1.324(5) ?
N3 C19 1.356(5) ?
C1 C2 1.412(5) ?
C1 C6 1.418(5) ?
C2 C3 1.362(6) ?
C2 H2 0.9300 ?
C3 C4 1.388(6) ?
C3 H3 0.9300 ?
C4 C5 1.363(5) ?
C5 C6 1.417(5) ?
C5 H5 0.9300 ?
C6 C7 1.449(5) ?
C7 H7 0.9300 ?
C8 H8A 0.9700 ?
C8 H8B 0.9700 ?
C9 C10 1.383(6) ?
C9 H9 0.9300 ?
C10 C11 1.347(6) ?
C10 H10 0.9300 ?
C11 C12 1.409(6) ?
C11 H11 0.9300 ?
C12 C20 1.402(5) ?
C12 C13 1.427(6) ?
C13 C14 1.339(6) ?
C13 H13 0.9300 ?
C14 C15 1.436(6) ?
C14 H14 0.9300 ?
C15 C19 1.406(5) ?
C15 C16 1.407(6) ?
C16 C17 1.361(6) ?
C16 H16 0.9300 ?
C17 C18 1.393(5) ?
C17 H17 0.9300 ?
C18 H18 0.9300 ?
C19 C20 1.437(5) ?
O5 C21 1.422(5) ?
O5 H5A 0.9300 ?
C21 H21A 0.9600 ?
C21 H21B 0.9600 ?
C21 H21C 0.9600 ?

loop_
_geom_hbond_atom_site_label_D
_geom_hbond_atom_site_label_H
_geom_hbond_atom_site_label_A
_geom_hbond_site_symmetry_A
_geom_hbond_distance_DH
_geom_hbond_distance_HA
_geom_hbond_distance_DA
_geom_hbond_angle_DHA
_geom_hbond_publ_flag
O5 H5A O3 . 0.93 2.38 2.759(4) 104 y
C7 H7 O3 4_565 0.93 2.58 3.113(5) 117 y
C8 H8B O4 4_565 0.97 2.53 3.388(5) 147 y
C18 H18 O5 . 0.93 2.57 3.109(5) 117 y

loop_
_geom_torsion_atom_site_label_1
_geom_torsion_atom_site_label_2
_geom_torsion_atom_site_label_3
_geom_torsion_atom_site_label_4
_geom_torsion
N1 Cd1 O1 C1 -14.3(3)
N3 Cd1 O1 C1 160.9(3)
N2 Cd1 O1 C1 -119.4(3)
O5 Cd1 O1 C1 73.3(3)
O2 Cd1 O1 C1 -10.6(8)
O4 S1 O2 Cd1 -153.75(17)
O3 S1 O2 Cd1 74.79(18)
C8 S1 O2 Cd1 -39.73(19)
O1 Cd1 O2 S1 19.0(7)
N1 Cd1 O2 S1 22.80(16)
N3 Cd1 O2 S1 -152.52(16)
N2 Cd1 O2 S1 129.34(17)
O5 Cd1 O2 S1 -66.42(16)
O1 Cd1 N1 C7 18.1(3)
N2 Cd1 N1 C7 119.2(3)
O5 Cd1 N1 C7 -79.4(3)
O2 Cd1 N1 C7 -161.2(3)
O1 Cd1 N1 C8 -173.3(3)
N2 Cd1 N1 C8 -72.2(3)
O5 Cd1 N1 C8 89.2(3)
O2 Cd1 N1 C8 7.4(3)
O1 Cd1 N2 C9 83.0(4)
N1 Cd1 N2 C9 -10.7(4)
N3 Cd1 N2 C9 178.0(4)
O5 Cd1 N2 C9 -132.5(4)
O2 Cd1 N2 C9 -86.8(4)
O1 Cd1 N2 C20 -97.4(3)
N1 Cd1 N2 C20 168.9(2)
N3 Cd1 N2 C20 -2.4(2)
O5 Cd1 N2 C20 47.1(4)
O2 Cd1 N2 C20 92.9(2)
O1 Cd1 N3 C18 -75.9(3)
N2 Cd1 N3 C18 -175.3(3)
O5 Cd1 N3 C18 21.3(3)
O2 Cd1 N3 C18 102.5(3)
O1 Cd1 N3 C19 100.1(2)
N2 Cd1 N3 C19 0.7(2)
O5 Cd1 N3 C19 -162.7(2)
O2 Cd1 N3 C19 -81.5(2)
Cd1 O1 C1 C2 -173.8(3)
Cd1 O1 C1 C6 6.0(6)
O1 C1 C2 C3 175.4(4)
C6 C1 C2 C3 -4.4(6)
C1 C2 C3 C4 1.5(7)
C2 C3 C4 C5 2.0(6)
C2 C3 C4 Br1 -176.6(3)
C3 C4 C5 C6 -2.3(6)
Br1 C4 C5 C6 176.3(3)
O1 C1 C6 C5 -175.8(4)
C2 C1 C6 C5 4.0(5)
O1 C1 C6 C7 4.8(6)
C2 C1 C6 C7 -175.3(3)
C4 C5 C6 C1 -0.8(6)
C4 C5 C6 C7 178.6(3)
C8 N1 C7 C6 176.4(3)
Cd1 N1 C7 C6 -14.8(5)
C1 C6 C7 N1 0.7(6)
C5 C6 C7 N1 -178.7(4)
C7 N1 C8 S1 138.6(3)
Cd1 N1 C8 S1 -30.6(3)
O4 S1 C8 N1 166.6(3)
O3 S1 C8 N1 -71.3(3)
O2 S1 C8 N1 46.3(3)
C20 N2 C9 C10 0.4(6)
Cd1 N2 C9 C10 179.9(3)
N2 C9 C10 C11 -1.3(7)
C9 C10 C11 C12 1.2(7)
C10 C11 C12 C20 -0.1(6)
C10 C11 C12 C13 177.2(4)
C20 C12 C13 C14 2.8(6)
C11 C12 C13 C14 -174.5(4)
C12 C13 C14 C15 -1.5(7)
C13 C14 C15 C19 -1.5(6)
C13 C14 C15 C16 179.0(4)
C19 C15 C16 C17 -1.1(6)
C14 C15 C16 C17 178.5(4)
C15 C16 C17 C18 0.5(6)
C19 N3 C18 C17 0.8(6)
Cd1 N3 C18 C17 176.6(3)
C16 C17 C18 N3 -0.3(6)
C18 N3 C19 C15 -1.5(5)
Cd1 N3 C19 C15 -177.9(3)
C18 N3 C19 C20 177.6(3)
Cd1 N3 C19 C20 1.1(4)
C16 C15 C19 N3 1.6(5)
C14 C15 C19 N3 -178.0(3)
C16 C15 C19 C20 -177.4(3)
C14 C15 C19 C20 3.0(5)
C9 N2 C20 C12 0.7(5)
Cd1 N2 C20 C12 -178.9(3)
C9 N2 C20 C19 -176.5(3)
Cd1 N2 C20 C19 3.8(4)
C11 C12 C20 N2 -0.8(5)
C13 C12 C20 N2 -178.4(3)
C11 C12 C20 C19 176.4(3)
C13 C12 C20 C19 -1.2(5)
N3 C19 C20 N2 -3.4(5)
C15 C19 C20 N2 175.7(3)
N3 C19 C20 C12 179.2(3)
C15 C19 C20 C12 -1.7(5)
O1 Cd1 O5 C21 -14.5(3)
N1 Cd1 O5 C21 76.2(3)
N3 Cd1 O5 C21 -110.9(3)
N2 Cd1 O5 C21 -159.3(3)
O2 Cd1 O5 C21 154.8(3)
